data_1556692
loop_
_publ_author_name
'Butsch, K.'
'Sandleben, A.'
'Dokoohaki, M.H.'
'Zolghadr, A.R.'
'Klein, A.'

_publ_section_title
;
 Pyridine-2,6-Dicarboxylic Acid Esters (pydicR2) as O,N,O-Pincer Ligands
 in CuII Complexes
;
_journal_name_full Inorganics
_journal_page_first 53
_journal_paper_doi 10.3390/inorganics7040053
_journal_volume 7
_journal_year 2019
_chemical_formula_moiety 'C14 H6 Cl2 Cu3 N2 O14'
_chemical_formula_sum 'C14 H6 Cl2 Cu3 N2 O14'
_chemical_formula_weight 687.73
_space_group_crystal_system triclinic
_space_group_IT_number 2
_space_group_name_Hall '-P 1'
_space_group_name_H-M_alt 'P -1'
_atom_sites_solution_hydrogens geom
_cell_angle_alpha 69.01(3)
_cell_angle_beta 66.97(3)
_cell_angle_gamma 89.04(4)
_cell_formula_units_Z 1
_cell_length_a 8.185(3)
_cell_length_b 9.500(3)
_cell_length_c 9.682(2)
_cell_measurement_reflns_used 7681
_cell_measurement_temperature 293(2)
_cell_measurement_theta_max 28.208
_cell_measurement_theta_min 2.320
_cell_volume 640.2(4)
_computing_cell_refinement 'X-AREA (STOE & Cie 2001)'
_computing_data_collection 'X-AREA (STOE & Cie 2001)'
_computing_data_reduction 'X-RED (STOE & Cie 2001)'
_computing_molecular_graphics 'DIAMOND (Brandenburg, 2006)'
_computing_publication_material 'WinGX publication routines (Farrugia, 2012)'
_computing_structure_refinement 'SHELXL-2017/1 (Sheldrick, 2017)'
_computing_structure_solution 'SHELXS-97 (Sheldrick, 1990)'
_diffrn_ambient_temperature 293(2)
_diffrn_measured_fraction_theta_full 0.940
_diffrn_measured_fraction_theta_max 0.904
_diffrn_measurement_device_type 'STOE IPDS II'
_diffrn_measurement_method 'w scans'
_diffrn_radiation_source 'fine-focus sealed tube'
_diffrn_radiation_type MoK\a
_diffrn_radiation_wavelength 0.71073
_diffrn_reflns_av_R_equivalents 0.0658
_diffrn_reflns_av_unetI/netI 0.1047
_diffrn_reflns_Laue_measured_fraction_full 0.940
_diffrn_reflns_Laue_measured_fraction_max 0.904
_diffrn_reflns_limit_h_max 10
_diffrn_reflns_limit_h_min -10
_diffrn_reflns_limit_k_max 12
_diffrn_reflns_limit_k_min -12
_diffrn_reflns_limit_l_max 12
_diffrn_reflns_limit_l_min -12
_diffrn_reflns_number 7681
_diffrn_reflns_point_group_measured_fraction_full 0.940
_diffrn_reflns_point_group_measured_fraction_max 0.904
_diffrn_reflns_theta_full 25.000
_diffrn_reflns_theta_max 28.208
_diffrn_reflns_theta_min 2.320
_exptl_absorpt_coefficient_mu 2.742
_exptl_absorpt_correction_T_max 56.1
_exptl_absorpt_correction_T_min 4.7
_exptl_absorpt_correction_type numerical
_exptl_absorpt_process_details
;
The absorption correction (X-RED; Stoe & Cie, 2001) 
was performed after optimizing the crystal shape 
using X-SHAPE (Stoe & Cie, 1999).
;
_exptl_crystal_colour turquoise
_exptl_crystal_density_diffrn 1.784
_exptl_crystal_density_meas ?
_exptl_crystal_description needle
_exptl_crystal_F_000 337
_exptl_crystal_size_max 0.5
_exptl_crystal_size_mid 0.3
_exptl_crystal_size_min 0.2
_refine_diff_density_max 3.793
_refine_diff_density_min -1.489
_refine_diff_density_rms 0.266
_refine_ls_extinction_coef .
_refine_ls_extinction_method none
_refine_ls_goodness_of_fit_ref 1.015
_refine_ls_hydrogen_treatment constr
_refine_ls_matrix_type full
_refine_ls_number_parameters 160
_refine_ls_number_reflns 2849
_refine_ls_number_restraints 0
_refine_ls_restrained_S_all 1.015
_refine_ls_R_factor_all 0.1291
_refine_ls_R_factor_gt 0.0813
_refine_ls_shift/su_max 0.000
_refine_ls_shift/su_mean 0.000
_refine_ls_structure_factor_coef Fsqd
_refine_ls_weighting_details 'w=1/[\s^2^(Fo^2^)+(0.1609P)^2^] where P=(Fo^2^+2Fc^2^)/3'
_refine_ls_weighting_scheme calc
_refine_ls_wR_factor_gt 0.2361
_refine_ls_wR_factor_ref 0.2593
_reflns_Friedel_coverage 0.000
_reflns_Friedel_fraction_full .
_reflns_Friedel_fraction_max .
_reflns_number_gt 1626
_reflns_number_total 2849
_reflns_threshold_expression 'I > 2\s(I)'
_cod_data_source_file Inorganics-2019-7-53.cif
_cod_data_source_block 2
_cod_depositor_comments
;
The following automatic conversions were performed:

data item '_exptl_crystal_density_meas' value 'not measured' was
changed to '?' -- the value is perceived as not measured.

Automatic conversion script
Id: cif_fix_values 6909 2019-04-08 15:41:33Z antanas 
;
_cod_database_code 1556692
_shelx_space_group_comment
;
The symmetry employed for this shelxl refinement is uniquely defined
by the following loop, which should always be used as a source of
symmetry information in preference to the above space-group names.
They are only intended as comments.
;

loop_
_space_group_symop_operation_xyz
'x, y, z'
'-x, -y, -z'

loop_
_atom_site_label
_atom_site_type_symbol
_atom_site_fract_x
_atom_site_fract_y
_atom_site_fract_z
_atom_site_U_iso_or_equiv
_atom_site_adp_type
_atom_site_occupancy
_atom_site_site_symmetry_order
_atom_site_calc_flag
_atom_site_refinement_flags_posn
_atom_site_refinement_flags_adp
_atom_site_refinement_flags_occupancy
_atom_site_disorder_assembly
_atom_site_disorder_group
Cu1 Cu 0.65739(15) 0.43788(14) 0.07937(12) 0.0244(4) Uani 1 1 d . . . . .
Cu2 Cu 0.000000 0.000000 0.500000 0.0386(5) Uani 1 2 d S . P . .
Cl1 Cl 0.6056(3) 0.3862(3) -0.1064(3) 0.0302(6) Uani 1 1 d . . . . .
O1 O 0.8613(9) 0.6171(8) -0.0749(7) 0.0280(15) Uani 1 1 d . . . . .
O2 O 0.4960(9) 0.2605(8) 0.2861(7) 0.0302(15) Uani 1 1 d . . . . .
O3 O 1.0533(11) 0.7831(10) -0.0741(9) 0.048(2) Uani 1 1 d . . . . .
O4 O 0.4169(11) 0.1640(9) 0.5561(8) 0.0404(19) Uani 1 1 d . . . . .
O5 O 0.1391(13) 0.2057(11) 0.3612(9) 0.055(2) Uani 1 1 d . . . . .
O6 O -0.1671(10) 0.0496(9) 0.3945(8) 0.0403(19) Uani 1 1 d . . . . .
N1 N 0.7308(10) 0.4724(9) 0.2325(8) 0.0211(16) Uani 1 1 d . . . . .
C1 C 0.5105(13) 0.2559(12) 0.4177(10) 0.028(2) Uani 1 1 d . . . . .
C2 C 0.6503(12) 0.3804(12) 0.3879(10) 0.026(2) Uani 1 1 d . . . . .
C3 C 0.6900(13) 0.4070(12) 0.5013(11) 0.030(2) Uani 1 1 d . . . . .
H3 H 0.635832 0.341706 0.609941 0.036 Uiso 1 1 calc R U . . .
C4 C 0.8133(14) 0.5339(14) 0.4515(12) 0.038(3) Uani 1 1 d . . . . .
H4 H 0.838835 0.555375 0.528011 0.045 Uiso 1 1 calc R U . . .
C5 C 0.9001(14) 0.6305(13) 0.2848(12) 0.033(2) Uani 1 1 d . . . . .
H5 H 0.983230 0.715125 0.249203 0.039 Uiso 1 1 calc R U . . .
C6 C 0.8549(13) 0.5926(12) 0.1783(11) 0.026(2) Uani 1 1 d . . . . .
C7 C 0.9315(13) 0.6758(12) -0.0061(10) 0.027(2) Uani 1 1 d . . . . .
O7 O 0.216(5) -0.0497(17) 0.257(2) 0.27(2) Uani 1 1 d . . . . .

loop_
_atom_site_aniso_label
_atom_site_aniso_U_11
_atom_site_aniso_U_22
_atom_site_aniso_U_33
_atom_site_aniso_U_23
_atom_site_aniso_U_13
_atom_site_aniso_U_12
Cu1 0.0260(6) 0.0300(7) 0.0152(5) -0.0056(5) -0.0090(4) -0.0058(5)
Cu2 0.0272(10) 0.0270(11) 0.0496(11) 0.0006(9) -0.0172(8) -0.0081(9)
Cl1 0.0381(13) 0.0365(15) 0.0251(10) -0.0175(10) -0.0170(10) 0.0067(11)
O1 0.029(3) 0.029(4) 0.017(3) -0.002(3) -0.006(3) -0.010(3)
O2 0.034(4) 0.033(4) 0.020(3) -0.004(3) -0.012(3) -0.008(3)
O3 0.045(5) 0.049(6) 0.029(4) -0.002(4) -0.006(3) -0.030(5)
O4 0.046(4) 0.041(5) 0.020(3) 0.004(3) -0.013(3) -0.019(4)
O5 0.057(5) 0.057(6) 0.035(4) 0.006(4) -0.022(4) -0.026(5)
O6 0.036(4) 0.042(5) 0.029(3) 0.003(3) -0.013(3) -0.010(4)
N1 0.022(4) 0.022(4) 0.019(3) -0.005(3) -0.010(3) -0.004(3)
C1 0.024(5) 0.036(6) 0.016(4) -0.004(4) -0.007(4) -0.003(5)
C2 0.024(5) 0.031(6) 0.017(4) -0.004(4) -0.008(4) -0.001(4)
C3 0.031(5) 0.038(6) 0.018(4) -0.007(4) -0.011(4) 0.000(5)
C4 0.034(6) 0.062(8) 0.025(5) -0.022(5) -0.015(4) 0.003(6)
C5 0.030(5) 0.039(7) 0.029(5) -0.014(5) -0.011(4) -0.005(5)
C6 0.028(5) 0.027(6) 0.027(4) -0.013(4) -0.013(4) 0.002(4)
C7 0.023(5) 0.031(6) 0.019(4) -0.004(4) -0.007(4) 0.000(5)
O7 0.71(6) 0.056(9) 0.133(15) -0.021(9) -0.26(3) 0.01(2)

loop_
_atom_type_symbol
_atom_type_description
_atom_type_scat_dispersion_real
_atom_type_scat_dispersion_imag
_atom_type_scat_source
C C 0.0033 0.0016 'International Tables Vol C Tables 4.2.6.8 and 6.1.1.4'
Cl Cl 0.1484 0.1585 'International Tables Vol C Tables 4.2.6.8 and 6.1.1.4'
Cu Cu 0.3201 1.2651 'International Tables Vol C Tables 4.2.6.8 and 6.1.1.4'
N N 0.0061 0.0033 'International Tables Vol C Tables 4.2.6.8 and 6.1.1.4'
O O 0.0106 0.0060 'International Tables Vol C Tables 4.2.6.8 and 6.1.1.4'
H H 0.0000 0.0000 'International Tables Vol C Tables 4.2.6.8 and 6.1.1.4'

loop_
_geom_angle_atom_site_label_1
_geom_angle_atom_site_label_2
_geom_angle_atom_site_label_3
_geom_angle
_geom_angle_site_symmetry_1
_geom_angle_site_symmetry_3
N1 Cu1 O2 80.6(3) . .
N1 Cu1 O1 79.6(3) . .
O2 Cu1 O1 159.7(2) . .
N1 Cu1 Cl1 172.7(2) . .
O2 Cu1 Cl1 100.9(2) . .
O1 Cu1 Cl1 98.13(19) . .
N1 Cu1 Cl1 96.9(2) . 2_665
O2 Cu1 Cl1 92.1(2) . 2_665
O1 Cu1 Cl1 94.7(2) . 2_665
Cl1 Cu1 Cl1 90.24(9) . 2_665
O6 Cu2 O6 180.0 . 2_556
O6 Cu2 O5 90.3(3) . 2_556
O6 Cu2 O5 89.7(3) 2_556 2_556
O6 Cu2 O5 89.7(3) . .
O6 Cu2 O5 90.3(3) 2_556 .
O5 Cu2 O5 180.0 2_556 .
Cu1 Cl1 Cu1 89.76(9) . 2_665
C7 O1 Cu1 115.8(6) . .
C1 O2 Cu1 114.2(6) . .
C2 N1 C6 123.0(8) . .
C2 N1 Cu1 118.5(7) . .
C6 N1 Cu1 118.5(6) . .
O4 C1 O2 124.4(9) . .
O4 C1 C2 121.4(8) . .
O2 C1 C2 114.1(8) . .
N1 C2 C3 120.3(9) . .
N1 C2 C1 112.5(7) . .
C3 C2 C1 127.2(8) . .
C2 C3 C4 118.8(9) . .
C2 C3 H3 120.6 . .
C4 C3 H3 120.6 . .
C3 C4 C5 120.4(9) . .
C3 C4 H4 119.8 . .
C5 C4 H4 119.8 . .
C6 C5 C4 116.7(10) . .
C6 C5 H5 121.7 . .
C4 C5 H5 121.7 . .
N1 C6 C5 120.8(9) . .
N1 C6 C7 112.5(8) . .
C5 C6 C7 126.7(10) . .
O3 C7 O1 126.7(8) . .
O3 C7 C6 119.9(9) . .
O1 C7 C6 113.3(9) . .

loop_
_geom_bond_atom_site_label_1
_geom_bond_atom_site_label_2
_geom_bond_distance
_geom_bond_site_symmetry_2
Cu1 N1 1.928(7) .
Cu1 O2 2.045(7) .
Cu1 O1 2.059(7) .
Cu1 Cl1 2.212(2) .
Cu1 Cl1 2.692(3) 2_665
Cu2 O6 1.965(7) .
Cu2 O6 1.965(7) 2_556
Cu2 O5 1.979(9) 2_556
Cu2 O5 1.979(9) .
O1 C7 1.289(12) .
O2 C1 1.311(10) .
O3 C7 1.227(13) .
O4 C1 1.235(11) .
N1 C2 1.328(11) .
N1 C6 1.343(13) .
C1 C2 1.528(15) .
C2 C3 1.362(12) .
C3 C4 1.397(16) .
C3 H3 0.9300 .
C4 C5 1.420(14) .
C4 H4 0.9300 .
C5 C6 1.377(13) .
C5 H5 0.9300 .
C6 C7 1.528(12) .

loop_
_geom_torsion_atom_site_label_1
_geom_torsion_atom_site_label_2
_geom_torsion_atom_site_label_3
_geom_torsion_atom_site_label_4
_geom_torsion
_geom_torsion_site_symmetry_1
_geom_torsion_site_symmetry_2
_geom_torsion_site_symmetry_3
_geom_torsion_site_symmetry_4
Cu1 O2 C1 O4 175.2(9) . . . .
Cu1 O2 C1 C2 -2.3(10) . . . .
C6 N1 C2 C3 1.1(14) . . . .
Cu1 N1 C2 C3 -175.7(7) . . . .
C6 N1 C2 C1 178.1(8) . . . .
Cu1 N1 C2 C1 1.3(11) . . . .
O4 C1 C2 N1 -176.8(9) . . . .
O2 C1 C2 N1 0.8(12) . . . .
O4 C1 C2 C3 0.0(16) . . . .
O2 C1 C2 C3 177.6(9) . . . .
N1 C2 C3 C4 1.3(14) . . . .
C1 C2 C3 C4 -175.2(10) . . . .
C2 C3 C4 C5 -2.1(16) . . . .
C3 C4 C5 C6 0.5(16) . . . .
C2 N1 C6 C5 -2.8(14) . . . .
Cu1 N1 C6 C5 174.0(7) . . . .
C2 N1 C6 C7 177.8(8) . . . .
Cu1 N1 C6 C7 -5.4(10) . . . .
C4 C5 C6 N1 1.9(15) . . . .
C4 C5 C6 C7 -178.7(10) . . . .
Cu1 O1 C7 O3 -179.7(9) . . . .
Cu1 O1 C7 C6 3.5(10) . . . .
N1 C6 C7 O3 -176.1(9) . . . .
C5 C6 C7 O3 4.5(16) . . . .
N1 C6 C7 O1 1.0(12) . . . .
C5 C6 C7 O1 -178.4(9) . . . .
